data_4512990
loop_
_publ_author_name
'Pfeiffer, Constance R.'
'Atwood, Stuart G.'
'Samadello, Luca'
'Atwood, Jerry L.'

_publ_section_title
;
 Investigating Properties and Trends of Cocrystals Composed of
 Pyrogallol[4]arenes and Anthracene-Based Fluorescent Probes
;
_journal_issue 6
_journal_name_full 'Crystal Growth &amp; Design'
_journal_page_first 2958
_journal_paper_doi 10.1021/acs.cgd.5b00385
_journal_volume 15
_journal_year 2015
_chemical_formula_moiety 'C40H48O12, C14H9Br, 3(C3H8O), H2O'
_chemical_formula_sum 'C63 H83.04 Br O16.05'
_chemical_formula_weight 1176.97
_chemical_name_common 'C-propylpyrogallol[4]arene with bromoanthracene'
_space_group_IT_number 2
_symmetry_cell_setting triclinic
_symmetry_Int_Tables_number 2
_symmetry_space_group_name_Hall '-P 1'
_symmetry_space_group_name_H-M 'P -1'
_atom_sites_solution_hydrogens geom
_atom_sites_solution_primary direct
_atom_sites_solution_secondary difmap
_audit_creation_method SHELXL-97
_cell_angle_alpha 76.865(2)
_cell_angle_beta 70.362(2)
_cell_angle_gamma 87.310(2)
_cell_formula_units_Z 2
_cell_length_a 12.524(2)
_cell_length_b 15.636(3)
_cell_length_c 16.677(3)
_cell_measurement_reflns_used 9882
_cell_measurement_temperature 100(2)
_cell_measurement_theta_max 25.5
_cell_measurement_theta_min 2.2
_cell_volume 2993.8(9)
_computing_cell_refinement 'APEX2 (Bruker AXS, 2008)'
_computing_data_collection 'APEX2 (Bruker AXS, 2008)'
_computing_data_reduction 'APEX2 (Bruker AXS, 2008)'
_computing_molecular_graphics 'X-SEED, Barbour, 2001'
_computing_publication_material 'CIFTAB (Sheldrick, 2013)'
_computing_structure_refinement 'SHELXL-1997 (Sheldrick, 1997)'
_computing_structure_solution 'SHELXS-1997 (Sheldrick, 1997)'
_diffrn_ambient_temperature 100(2)
_diffrn_measured_fraction_theta_full 0.993
_diffrn_measured_fraction_theta_max 0.993
_diffrn_measurement_device_type 'Bruker APEXII CCD area detector'
_diffrn_measurement_method 'omega scans'
_diffrn_radiation_monochromator graphite
_diffrn_radiation_type MoK\a
_diffrn_radiation_wavelength 0.71073
_diffrn_reflns_av_R_equivalents 0.0285
_diffrn_reflns_av_sigmaI/netI 0.0331
_diffrn_reflns_limit_h_max 15
_diffrn_reflns_limit_h_min -15
_diffrn_reflns_limit_k_max 18
_diffrn_reflns_limit_k_min -18
_diffrn_reflns_limit_l_max 20
_diffrn_reflns_limit_l_min -20
_diffrn_reflns_number 30448
_diffrn_reflns_theta_full 25.49
_diffrn_reflns_theta_max 25.49
_diffrn_reflns_theta_min 1.66
_diffrn_source 'fine-focus sealed tube'
_diffrn_standards_decay_% 0.0
_exptl_absorpt_coefficient_mu 0.755
_exptl_absorpt_correction_T_max 0.93
_exptl_absorpt_correction_T_min 0.83
_exptl_absorpt_correction_type multi-scan
_exptl_absorpt_process_details
;
 Data were corrected for decay and absorption using the program SADABS 
 (Sheldrick, G. M. (2003). SADABS. Version 2.10. University of
 G\"ottingen, Germany).
;
_exptl_crystal_colour colourless
_exptl_crystal_density_diffrn 1.306
_exptl_crystal_density_method 'not measured'
_exptl_crystal_description prism
_exptl_crystal_F_000 1249
_exptl_crystal_size_max 0.12
_exptl_crystal_size_mid 0.11
_exptl_crystal_size_min 0.10
_refine_diff_density_max 0.905
_refine_diff_density_min -1.269
_refine_diff_density_rms 0.101
_refine_ls_extinction_method none
_refine_ls_goodness_of_fit_ref 1.030
_refine_ls_hydrogen_treatment constr
_refine_ls_matrix_type full
_refine_ls_number_parameters 776
_refine_ls_number_reflns 11061
_refine_ls_number_restraints 36
_refine_ls_restrained_S_all 1.034
_refine_ls_R_factor_all 0.0993
_refine_ls_R_factor_gt 0.0861
_refine_ls_shift/su_max 0.000
_refine_ls_shift/su_mean 0.000
_refine_ls_structure_factor_coef Fsqd
_refine_ls_weighting_details 'calc w=1/[\s^2^(Fo^2^)+(0.1593P)^2^+6.1652P] where P=(Fo^2^+2Fc^2^)/3'
_refine_ls_weighting_scheme calc
_refine_ls_wR_factor_gt 0.2488
_refine_ls_wR_factor_ref 0.2626
_reflns_number_gt 9050
_reflns_number_total 11061
_reflns_threshold_expression >2sigma(I)
_cod_data_source_file cg5b00385_si_001.cif
_cod_data_source_block Cocrystal_9
_cod_depositor_comments 'Adding full bibliography for 4512982--4512998.cif.'
_cod_original_cell_volume 2993.9(9)
_cod_database_code 4512990

loop_
_symmetry_equiv_pos_as_xyz
'x, y, z'
'-x, -y, -z'

loop_
_atom_site_label
_atom_site_type_symbol
_atom_site_fract_x
_atom_site_fract_y
_atom_site_fract_z
_atom_site_U_iso_or_equiv
_atom_site_adp_type
_atom_site_occupancy
_atom_site_symmetry_multiplicity
_atom_site_calc_flag
_atom_site_refinement_flags
_atom_site_disorder_assembly
_atom_site_disorder_group
Br1B Br 0.97267(15) 0.75944(14) 0.45480(10) 0.0835(6) Uani 0.60 1 d P A 1
C6B C 0.8678(4) 0.6357(8) 0.7166(4) 0.094(3) Uani 1 1 d . . .
C14B C 0.9258(5) 0.7456(9) 0.5802(4) 0.113(4) Uani 1 1 d . . .
C8B C 0.8692(4) 0.7946(8) 0.7174(4) 0.103(3) Uani 1 1 d . . .
C12B C 0.9233(6) 0.9099(9) 0.5816(5) 0.122(4) Uani 1 1 d . . .
H12B H 0.9492 0.9273 0.5196 0.146 Uiso 1 1 calc R A .
C13B C 0.9080(4) 0.8173(8) 0.6238(4) 0.101(3) Uani 1 1 d . A .
C7B C 0.8528(5) 0.7068(8) 0.7597(4) 0.101(3) Uani 1 1 d . A .
H7B H 0.8300 0.6928 0.8217 0.121 Uiso 1 1 calc R . .
C1B C 0.9069(5) 0.6577(8) 0.6221(5) 0.101(3) Uani 1 1 d . A .
C5B C 0.8494(5) 0.5473(8) 0.7621(6) 0.101(3) Uani 1 1 d . . .
H5B H 0.8278 0.5327 0.8240 0.121 Uiso 1 1 calc R . .
C4B C 0.8626(5) 0.4832(8) 0.7177(6) 0.106(3) Uani 1 1 d . . .
H4B H 0.8465 0.4240 0.7495 0.127 Uiso 1 1 calc R . .
C10B C 0.8675(5) 0.9484(8) 0.7219(5) 0.107(3) Uani 1 1 d . . .
H10B H 0.8563 0.9916 0.7556 0.129 Uiso 1 1 calc R A .
C9B C 0.8520(5) 0.8648(8) 0.7610(5) 0.099(3) Uani 1 1 d . A .
H9B H 0.8276 0.8502 0.8230 0.118 Uiso 1 1 calc R . .
C2B C 0.9194(6) 0.5860(10) 0.5787(6) 0.122(4) Uani 1 1 d . . .
H2B H 0.9416 0.5973 0.5168 0.146 Uiso 1 1 calc R A .
C3B C 0.8985(7) 0.5007(10) 0.6281(7) 0.129(4) Uani 1 1 d . A .
H3B H 0.9093 0.4533 0.5994 0.155 Uiso 1 1 calc R . .
C11B C 0.9003(6) 0.9739(9) 0.6313(6) 0.118(4) Uani 1 1 d . A .
H11B H 0.9071 1.0345 0.6032 0.141 Uiso 1 1 calc R . .
O9A O 0.53348(18) 0.53088(14) 0.10169(14) 0.0182(5) Uani 1 1 d . . .
H9A H 0.4898 0.4955 0.0957 0.022 Uiso 1 1 calc R . .
O10A O 0.4063(2) 0.40903(14) 0.07895(14) 0.0212(5) Uani 1 1 d . . .
H10A H 0.4267 0.4142 0.0246 0.025 Uiso 1 1 calc R . .
O1A O 0.5040(2) -0.04678(17) 0.09801(18) 0.0292(6) Uani 1 1 d . . .
H1A H 0.4851 -0.1004 0.1128 0.035 Uiso 1 1 calc R . .
C26A C 0.4427(2) 0.21330(19) 0.23540(19) 0.0137(6) Uani 1 1 d . . .
H26A H 0.4551 0.1979 0.2900 0.016 Uiso 1 1 calc R . .
O3A O 0.8786(2) -0.0906(2) 0.10520(18) 0.0395(7) Uani 1 1 d . . .
H3A H 0.9317 -0.0562 0.1000 0.047 Uiso 1 1 d . . .
C27A C 0.4350(2) 0.30174(19) 0.19909(19) 0.0137(6) Uani 1 1 d . . .
O7A O 0.9102(2) 0.50359(17) 0.1069(2) 0.0368(7) Uani 1 1 d . . .
H7A H 0.9545 0.4626 0.0956 0.044 Uiso 1 1 calc R . .
O6A O 1.0355(2) 0.36438(16) 0.07786(18) 0.0382(7) Uani 1 1 d . . .
H6A H 1.0846 0.3620 0.0290 0.046 Uiso 1 1 d . . .
O11A O 0.3846(3) 0.27930(16) -0.00052(17) 0.0349(7) Uani 1 1 d . . .
H11A H 0.3243 0.3070 0.0057 0.042 Uiso 1 1 calc R . .
C5A C 0.6481(3) 0.03428(18) 0.2250(2) 0.0168(6) Uani 1 1 d . . .
H5A H 0.6339 0.0710 0.2654 0.020 Uiso 1 1 calc R . .
C6A C 0.5607(3) 0.01739(19) 0.19674(19) 0.0164(6) Uani 1 1 d . . .
C21A C 0.4498(2) 0.37476(18) 0.24180(18) 0.0126(6) Uani 1 1 d . . .
H21A H 0.4030 0.4246 0.2248 0.015 Uiso 1 1 calc R . .
O4A O 1.0184(3) 0.06289(17) 0.07249(18) 0.0433(8) Uani 1 1 d . . .
H4A H 1.0390 0.0836 0.0183 0.052 Uiso 1 1 calc R . .
C4A C 0.7558(3) 0.00008(18) 0.19700(19) 0.0148(6) Uani 1 1 d . . .
C20A C 0.7687(3) 0.39331(19) 0.20724(19) 0.0153(6) Uani 1 1 d . . .
C11A C 0.8998(2) 0.26678(19) 0.19965(19) 0.0148(6) Uani 1 1 d . . .
C12A C 0.8558(2) 0.18069(19) 0.23674(19) 0.0136(6) Uani 1 1 d . . .
H12A H 0.7973 0.1693 0.2920 0.016 Uiso 1 1 calc R . .
C17A C 0.6083(3) 0.48459(19) 0.13901(19) 0.0155(6) Uani 1 1 d . . .
O12A O 0.4024(3) 0.10809(16) 0.07214(19) 0.0464(9) Uani 1 1 d . . .
H12C H 0.4425 0.0650 0.0821 0.056 Uiso 1 1 calc R . .
O8A O 0.7531(2) 0.59117(18) 0.04365(19) 0.0402(7) Uani 1 1 d . . .
H8A H 0.7565 0.5793 -0.0048 0.048 Uiso 1 1 d . . .
C35A C 0.4074(2) 0.34799(19) 0.34238(18) 0.0151(6) Uani 1 1 d . . .
H35A H 0.3294 0.3224 0.3630 0.018 Uiso 1 1 calc R . .
H35B H 0.4564 0.3020 0.3613 0.018 Uiso 1 1 calc R . .
C28A C 0.4412(3) 0.04957(19) 0.23529(19) 0.0156(6) Uani 1 1 d . . .
H28A H 0.3895 0.0163 0.2180 0.019 Uiso 1 1 calc R . .
C18A C 0.5735(2) 0.40866(18) 0.20532(18) 0.0127(6) Uani 1 1 d . . .
C14A C 0.8562(2) 0.34314(19) 0.24340(19) 0.0143(6) Uani 1 1 d . . .
H14A H 0.9224 0.3847 0.2270 0.017 Uiso 1 1 calc R . .
C22A C 0.4166(3) 0.3230(2) 0.1188(2) 0.0178(6) Uani 1 1 d . . .
O5A O 1.1148(3) 0.23028(18) -0.0011(2) 0.0543(10) Uani 1 1 d . . .
H2 H 1.1662 0.1943 0.0015 0.065 Uiso 1 1 calc R . .
C25A C 0.4330(3) 0.14629(19) 0.19539(19) 0.0166(6) Uani 1 1 d . . .
C16A C 0.7204(3) 0.5157(2) 0.1084(2) 0.0255(7) Uani 1 1 d . . .
O1C O 0.4593(9) 0.7811(6) 0.1303(6) 0.027(3) Uiso 0.508(14) 1 d PD B 1
H1C H 0.5111 0.7469 0.1125 0.032 Uiso 0.508(14) 1 calc PR B 1
C38A C 0.4006(3) 0.02725(19) 0.3360(2) 0.0182(6) Uani 1 1 d . . .
H38A H 0.4552 0.0530 0.3559 0.022 Uiso 1 1 calc R . .
H38B H 0.3262 0.0537 0.3585 0.022 Uiso 1 1 calc R . .
C7A C 0.8454(3) 0.01736(19) 0.23521(19) 0.0152(6) Uani 1 1 d . . .
H1 H 0.9090 -0.0228 0.2165 0.018 Uiso 1 1 calc R . .
C23A C 0.4050(3) 0.2579(2) 0.0779(2) 0.0271(8) Uani 1 1 d . . .
C19A C 0.6560(2) 0.36383(18) 0.23653(18) 0.0126(6) Uani 1 1 d . . .
H19A H 0.6340 0.3107 0.2798 0.015 Uiso 1 1 calc R . .
C32A C 0.8118(3) 0.31489(19) 0.34438(19) 0.0158(6) Uani 1 1 d . . .
H32A H 0.7403 0.2799 0.3634 0.019 Uiso 1 1 calc R . .
H32B H 0.8679 0.2768 0.3640 0.019 Uiso 1 1 calc R . .
C33A C 0.7906(3) 0.3927(2) 0.3881(2) 0.0230(7) Uani 1 1 d . . .
H33A H 0.8622 0.4275 0.3695 0.028 Uiso 1 1 calc R . .
H33B H 0.7348 0.4310 0.3684 0.028 Uiso 1 1 calc R . .
C13A C 0.8941(2) 0.11106(19) 0.19624(19) 0.0140(6) Uani 1 1 d . . .
C1A C 0.5848(3) -0.0323(2) 0.1340(2) 0.0249(7) Uani 1 1 d . . .
C29A C 0.7985(3) -0.00719(19) 0.33561(19) 0.0176(6) Uani 1 1 d . . .
H29A H 0.8569 0.0067 0.3590 0.021 Uiso 1 1 calc R . .
H29B H 0.7316 0.0283 0.3566 0.021 Uiso 1 1 calc R . .
C9A C 1.0264(3) 0.2132(3) 0.0776(3) 0.0357(10) Uani 1 1 d . . .
C2A C 0.6909(3) -0.0668(3) 0.1040(2) 0.0325(9) Uani 1 1 d . . .
C15A C 0.7993(3) 0.4705(2) 0.1423(2) 0.0272(8) Uani 1 1 d . . .
C3A C 0.7762(3) -0.0513(2) 0.1357(2) 0.0234(7) Uani 1 1 d . . .
O2A O 0.7126(2) -0.1170(3) 0.0427(2) 0.0599(11) Uani 1 1 d . . .
H2A H 0.6652 -0.1599 0.0621 0.072 Uiso 1 1 d . . .
C8A C 0.9795(3) 0.1288(2) 0.1154(2) 0.0242(7) Uani 1 1 d . . .
C36A C 0.4071(3) 0.4246(2) 0.3849(2) 0.0245(7) Uani 1 1 d . . .
H36A H 0.3562 0.4700 0.3677 0.029 Uiso 1 1 calc R . .
H36B H 0.4846 0.4513 0.3632 0.029 Uiso 1 1 calc R . .
C10A C 0.9863(3) 0.2812(2) 0.1191(2) 0.0258(7) Uani 1 1 d . . .
C30A C 0.7645(4) -0.1049(2) 0.3698(2) 0.0321(8) Uani 1 1 d . . .
H30A H 0.7132 -0.1200 0.3407 0.039 Uiso 1 1 calc R . .
H30B H 0.8332 -0.1400 0.3543 0.039 Uiso 1 1 calc R . .
C24A C 0.4141(3) 0.1701(2) 0.1155(2) 0.0266(8) Uani 1 1 d . . .
C39A C 0.3895(4) -0.0718(2) 0.3732(2) 0.0312(8) Uani 1 1 d . . .
H39A H 0.3345 -0.0972 0.3534 0.037 Uiso 1 1 calc R . .
H39B H 0.4638 -0.0981 0.3499 0.037 Uiso 1 1 calc R . .
C34A C 0.7463(4) 0.3641(3) 0.4873(2) 0.0378(9) Uani 1 1 d . . .
H34A H 0.6713 0.3353 0.5064 0.057 Uiso 1 1 calc R . .
H34B H 0.7404 0.4157 0.5124 0.057 Uiso 1 1 calc R . .
H34C H 0.7986 0.3230 0.5069 0.057 Uiso 1 1 calc R . .
C37A C 0.3677(4) 0.3957(3) 0.4853(2) 0.0389(9) Uani 1 1 d . . .
H37A H 0.2899 0.3712 0.5072 0.058 Uiso 1 1 calc R . .
H37B H 0.3701 0.4465 0.5099 0.058 Uiso 1 1 calc R . .
H37C H 0.4180 0.3509 0.5026 0.058 Uiso 1 1 calc R . .
C31A C 0.7053(4) -0.1292(3) 0.4684(2) 0.0425(10) Uani 1 1 d . . .
H31A H 0.7545 -0.1122 0.4975 0.064 Uiso 1 1 calc R . .
H31B H 0.6896 -0.1928 0.4874 0.064 Uiso 1 1 calc R . .
H31C H 0.6339 -0.0983 0.4837 0.064 Uiso 1 1 calc R . .
C40A C 0.3506(5) -0.0956(3) 0.4725(2) 0.0445(11) Uani 1 1 d . . .
H40A H 0.4044 -0.0702 0.4925 0.067 Uiso 1 1 calc R . .
H40B H 0.3469 -0.1597 0.4929 0.067 Uiso 1 1 calc R . .
H40C H 0.2752 -0.0723 0.4960 0.067 Uiso 1 1 calc R . .
C3C C 0.2875(7) 0.7839(7) 0.2505(6) 0.037(2) Uiso 0.508(14) 1 d PD B 1
H3C1 H 0.2852 0.8481 0.2339 0.055 Uiso 0.508(14) 1 calc PR B 1
H3C2 H 0.2520 0.7641 0.3139 0.055 Uiso 0.508(14) 1 calc PR B 1
H3C3 H 0.2464 0.7575 0.2210 0.055 Uiso 0.508(14) 1 calc PR B 1
C2C C 0.4113(6) 0.7559(5) 0.2234(5) 0.031(2) Uiso 0.508(14) 1 d PD B 1
H2C H 0.4551 0.7846 0.2509 0.037 Uiso 0.508(14) 1 calc PR B 1
C1C C 0.4185(9) 0.6583(6) 0.2476(7) 0.051(3) Uiso 0.508(14) 1 d PD B 1
H1C1 H 0.4982 0.6421 0.2288 0.077 Uiso 0.508(14) 1 calc PR B 1
H1C2 H 0.3772 0.6310 0.2189 0.077 Uiso 0.508(14) 1 calc PR B 1
H1C3 H 0.3849 0.6377 0.3111 0.077 Uiso 0.508(14) 1 calc PR B 1
O1D O 0.9539(6) 0.6475(4) 0.1406(3) 0.0302(16) Uani 0.550(11) 1 d PD C 1
H1D H 0.9382 0.6070 0.1205 0.036 Uiso 0.550(11) 1 calc PR C 1
C2D C 0.8777(9) 0.6391(7) 0.2323(6) 0.056(3) Uani 0.550(11) 1 d PD C 1
H2D H 0.8831 0.5772 0.2634 0.067 Uiso 0.550(11) 1 calc PR C 1
C1D C 0.7573(9) 0.6513(9) 0.2405(7) 0.070(3) Uani 0.550(11) 1 d PD C 1
H1D1 H 0.7343 0.6113 0.2113 0.106 Uiso 0.550(11) 1 calc PR C 1
H1D2 H 0.7470 0.7122 0.2132 0.106 Uiso 0.550(11) 1 calc PR C 1
H1D3 H 0.7106 0.6386 0.3024 0.106 Uiso 0.550(11) 1 calc PR C 1
C3D C 0.9223(11) 0.6953(12) 0.2739(8) 0.083(4) Uani 0.550(11) 1 d PD C 1
H3D1 H 1.0021 0.6826 0.2660 0.124 Uiso 0.550(11) 1 calc PR C 1
H3D2 H 0.8785 0.6838 0.3364 0.124 Uiso 0.550(11) 1 calc PR C 1
H3D3 H 0.9161 0.7572 0.2470 0.124 Uiso 0.550(11) 1 calc PR C 1
O1E O 0.1568(6) 0.7274(4) 0.1090(4) 0.0448(18) Uani 0.524(7) 1 d PD D 1
H1E H 0.1240 0.7709 0.0889 0.054 Uiso 0.524(7) 1 calc PR D 1
C3E C 0.2880(7) 0.6252(6) 0.0399(5) 0.047(2) Uani 0.524(7) 1 d PD D 1
H3E1 H 0.2884 0.5927 0.0975 0.071 Uiso 0.524(7) 1 calc PR D 1
H3E2 H 0.3624 0.6221 -0.0039 0.071 Uiso 0.524(7) 1 calc PR D 1
H3E3 H 0.2297 0.5994 0.0246 0.071 Uiso 0.524(7) 1 calc PR D 1
C1E C 0.2632(7) 0.7649(9) -0.0452(5) 0.069(4) Uani 0.524(7) 1 d PD D 1
H1E1 H 0.2469 0.8266 -0.0440 0.103 Uiso 0.524(7) 1 calc PR D 1
H1E2 H 0.2049 0.7390 -0.0604 0.103 Uiso 0.524(7) 1 calc PR D 1
H1E3 H 0.3376 0.7613 -0.0889 0.103 Uiso 0.524(7) 1 calc PR D 1
C2E C 0.2634(7) 0.7159(6) 0.0424(6) 0.055(3) Uani 0.524(7) 1 d PD D 1
H2E H 0.3259 0.7416 0.0552 0.066 Uiso 0.524(7) 1 calc PR D 1
Br2B Br 1.0070(2) 0.80047(18) 0.45518(18) 0.0760(7) Uani 0.40 1 d P A 2
O1W O 0.0833(4) 0.8883(3) 0.1432(4) 0.0694(13) Uiso 0.80 1 d P E 1
O2D O 0.9132(7) 0.6775(6) 0.1382(4) 0.0331(19) Uiso 0.450(11) 1 d PD C 2
H2D1 H 0.8925 0.7053 0.0968 0.040 Uiso 0.450(11) 1 calc PR C 2
C5D C 0.8511(8) 0.7058(7) 0.2166(6) 0.041(3) Uiso 0.450(11) 1 d PD C 2
H5D H 0.8736 0.7681 0.2107 0.049 Uiso 0.450(11) 1 calc PR C 2
C6D C 0.8834(14) 0.6463(11) 0.2902(10) 0.075(5) Uiso 0.450(11) 1 d PD C 2
H6D1 H 0.9653 0.6521 0.2778 0.113 Uiso 0.450(11) 1 calc PR C 2
H6D2 H 0.8630 0.5852 0.2949 0.113 Uiso 0.450(11) 1 calc PR C 2
H6D3 H 0.8427 0.6634 0.3454 0.113 Uiso 0.450(11) 1 calc PR C 2
C4D C 0.7245(10) 0.6990(10) 0.2323(9) 0.060(3) Uiso 0.450(11) 1 d PD C 2
H4D1 H 0.7068 0.7383 0.1839 0.090 Uiso 0.450(11) 1 calc PR C 2
H4D2 H 0.6821 0.7161 0.2871 0.090 Uiso 0.450(11) 1 calc PR C 2
H4D3 H 0.7032 0.6384 0.2361 0.090 Uiso 0.450(11) 1 calc PR C 2
O2W O 0.1883(13) 0.9388(10) 0.0934(10) 0.043(3) Uiso 0.20 1 d P F 2
C5E C 0.2083(13) 0.7250(9) 0.0170(10) 0.076(4) Uiso 0.476(7) 1 d PD D 2
H5E H 0.2665 0.6787 0.0110 0.092 Uiso 0.476(7) 1 calc PR D 2
C4E C 0.2828(13) 0.8046(10) -0.0145(11) 0.088(5) Uiso 0.476(7) 1 d PD D 2
H4E1 H 0.3133 0.8110 0.0308 0.132 Uiso 0.476(7) 1 calc PR D 2
H4E2 H 0.2391 0.8562 -0.0280 0.132 Uiso 0.476(7) 1 calc PR D 2
H4E3 H 0.3454 0.7994 -0.0674 0.132 Uiso 0.476(7) 1 calc PR D 2
C6E C 0.145(3) 0.702(3) -0.0329(19) 0.26(2) Uiso 0.476(7) 1 d PD D 2
H6E1 H 0.0990 0.6487 0.0001 0.390 Uiso 0.476(7) 1 calc PR D 2
H6E2 H 0.1974 0.6923 -0.0884 0.390 Uiso 0.476(7) 1 calc PR D 2
H6E3 H 0.0953 0.7504 -0.0444 0.390 Uiso 0.476(7) 1 calc PR D 2
C5C C 0.3964(9) 0.7168(8) 0.2038(7) 0.059(3) Uiso 0.492(14) 1 d PD B 2
H5C H 0.3808 0.6614 0.1887 0.071 Uiso 0.492(14) 1 calc PR B 2
C4C C 0.4809(14) 0.6975(12) 0.2538(11) 0.103(6) Uiso 0.492(14) 1 d PD B 2
H4C1 H 0.5502 0.6745 0.2179 0.154 Uiso 0.492(14) 1 calc PR B 2
H4C2 H 0.4470 0.6539 0.3084 0.154 Uiso 0.492(14) 1 calc PR B 2
H4C3 H 0.4995 0.7518 0.2669 0.154 Uiso 0.492(14) 1 calc PR B 2
C6C C 0.2878(13) 0.7466(15) 0.2590(12) 0.107(6) Uiso 0.492(14) 1 d PD B 2
H6C1 H 0.2345 0.7579 0.2264 0.160 Uiso 0.492(14) 1 calc PR B 2
H6C2 H 0.3018 0.8007 0.2747 0.160 Uiso 0.492(14) 1 calc PR B 2
H6C3 H 0.2554 0.7009 0.3122 0.160 Uiso 0.492(14) 1 calc PR B 2
O2C O 0.4461(9) 0.7804(7) 0.1250(7) 0.036(4) Uiso 0.492(14) 1 d PD B 2
H2C1 H 0.4848 0.7551 0.0858 0.043 Uiso 0.492(14) 1 calc PR B 2
O2E O 0.150(2) 0.7013(16) 0.1082(11) 0.200 Uiso 0.524(7) 1 d PD D 2
H2E1 H 0.0933 0.6688 0.1187 0.240 Uiso 0.52 1 d P D 2

loop_
_atom_site_aniso_label
_atom_site_aniso_U_11
_atom_site_aniso_U_22
_atom_site_aniso_U_33
_atom_site_aniso_U_23
_atom_site_aniso_U_13
_atom_site_aniso_U_12
Br1B 0.0744(10) 0.1339(16) 0.0376(6) -0.0114(9) -0.0228(6) 0.0389(9)
C6B 0.023(2) 0.210(10) 0.053(4) -0.025(5) -0.019(2) 0.001(4)
C14B 0.038(3) 0.241(11) 0.038(3) 0.005(5) -0.014(3) 0.048(5)
C8B 0.024(3) 0.234(11) 0.043(3) -0.002(5) -0.016(2) -0.021(4)
C12B 0.048(4) 0.241(12) 0.046(4) 0.013(6) -0.010(3) 0.035(5)
C13B 0.025(3) 0.226(10) 0.040(3) -0.011(5) -0.012(2) 0.036(4)
C7B 0.031(3) 0.219(10) 0.043(3) -0.001(5) -0.013(2) -0.030(4)
C1B 0.030(3) 0.217(10) 0.057(4) -0.024(6) -0.024(3) 0.038(4)
C5B 0.032(3) 0.195(10) 0.070(5) -0.020(6) -0.015(3) -0.014(4)
C4B 0.040(3) 0.195(10) 0.088(6) -0.040(6) -0.024(3) 0.014(4)
C10B 0.042(3) 0.202(10) 0.067(4) 0.005(5) -0.021(3) -0.042(5)
C9B 0.047(3) 0.203(10) 0.049(4) -0.016(5) -0.021(3) -0.042(5)
C2B 0.050(4) 0.252(13) 0.077(5) -0.056(7) -0.036(4) 0.074(6)
C3B 0.060(5) 0.239(14) 0.107(8) -0.062(9) -0.042(5) 0.052(7)
C11B 0.036(3) 0.218(11) 0.083(6) -0.008(7) -0.017(3) 0.010(5)
O9A 0.0161(10) 0.0189(10) 0.0186(11) 0.0028(9) -0.0090(9) -0.0011(8)
O10A 0.0352(13) 0.0142(10) 0.0145(11) 0.0001(8) -0.0106(10) -0.0008(9)
O1A 0.0201(12) 0.0387(14) 0.0411(15) -0.0305(12) -0.0125(11) 0.0028(10)
C26A 0.0116(13) 0.0166(14) 0.0125(14) -0.0037(11) -0.0031(11) -0.0006(11)
O3A 0.0145(12) 0.077(2) 0.0366(15) -0.0416(15) -0.0024(10) 0.0022(12)
C27A 0.0106(13) 0.0162(14) 0.0131(14) -0.0032(11) -0.0019(11) -0.0016(10)
O7A 0.0116(11) 0.0276(13) 0.0557(18) 0.0224(12) -0.0109(11) -0.0070(9)
O6A 0.0334(14) 0.0237(13) 0.0378(15) -0.0182(11) 0.0231(12) -0.0160(11)
O11A 0.075(2) 0.0192(12) 0.0259(13) -0.0079(10) -0.0359(14) 0.0144(12)
C5A 0.0254(16) 0.0110(13) 0.0163(14) -0.0037(11) -0.0097(12) 0.0015(11)
C6A 0.0219(15) 0.0130(13) 0.0122(14) -0.0004(11) -0.0044(12) -0.0019(11)
C21A 0.0133(14) 0.0119(13) 0.0112(14) -0.0014(10) -0.0033(11) 0.0027(10)
O4A 0.0567(18) 0.0285(14) 0.0271(14) -0.0198(11) 0.0202(13) -0.0190(13)
C4A 0.0227(15) 0.0101(13) 0.0101(13) 0.0009(10) -0.0049(12) -0.0031(11)
C20A 0.0165(14) 0.0170(14) 0.0128(14) -0.0020(11) -0.0061(11) -0.0001(11)
C11A 0.0127(13) 0.0193(15) 0.0137(14) -0.0054(11) -0.0050(11) 0.0005(11)
C12A 0.0112(13) 0.0177(14) 0.0114(13) -0.0030(11) -0.0037(11) 0.0023(11)
C17A 0.0160(14) 0.0166(14) 0.0153(14) -0.0027(11) -0.0075(11) 0.0003(11)
O12A 0.111(3) 0.0129(12) 0.0424(17) -0.0082(11) -0.0595(18) 0.0072(14)
O8A 0.0178(12) 0.0400(15) 0.0449(16) 0.0311(13) -0.0129(11) -0.0083(11)
C35A 0.0146(14) 0.0176(14) 0.0107(14) -0.0026(11) -0.0014(11) -0.0005(11)
C28A 0.0207(15) 0.0137(14) 0.0126(14) -0.0029(11) -0.0056(12) -0.0011(11)
C18A 0.0151(14) 0.0120(13) 0.0111(13) -0.0045(11) -0.0036(11) 0.0004(11)
C14A 0.0126(13) 0.0159(14) 0.0137(14) -0.0026(11) -0.0039(11) -0.0003(11)
C22A 0.0204(15) 0.0151(14) 0.0172(15) 0.0001(12) -0.0076(12) -0.0026(11)
O5A 0.0542(19) 0.0232(13) 0.0489(18) -0.0211(13) 0.0405(15) -0.0175(13)
C25A 0.0201(15) 0.0155(14) 0.0135(14) -0.0018(11) -0.0054(12) -0.0019(11)
C16A 0.0220(17) 0.0242(17) 0.0240(17) 0.0116(13) -0.0093(14) -0.0093(13)
C38A 0.0247(16) 0.0154(14) 0.0136(15) -0.0039(11) -0.0046(12) 0.0000(12)
C7A 0.0191(15) 0.0148(14) 0.0126(14) -0.0039(11) -0.0066(12) 0.0053(11)
C23A 0.051(2) 0.0182(16) 0.0191(17) -0.0015(13) -0.0212(16) -0.0055(14)
C19A 0.0153(14) 0.0114(13) 0.0100(13) -0.0017(10) -0.0035(11) 0.0014(10)
C32A 0.0183(14) 0.0176(14) 0.0126(14) -0.0049(11) -0.0059(11) 0.0037(11)
C33A 0.0288(17) 0.0210(16) 0.0211(17) -0.0086(13) -0.0090(13) 0.0067(13)
C13A 0.0119(13) 0.0192(15) 0.0130(14) -0.0043(11) -0.0063(11) -0.0006(11)
C1A 0.0186(16) 0.0370(19) 0.0220(17) -0.0148(14) -0.0040(13) -0.0069(14)
C29A 0.0243(16) 0.0175(15) 0.0120(14) -0.0028(11) -0.0077(12) 0.0030(12)
C9A 0.0320(19) 0.034(2) 0.0275(19) -0.0185(16) 0.0180(15) -0.0204(16)
C2A 0.0191(17) 0.056(2) 0.0292(19) -0.0331(18) -0.0002(14) -0.0074(16)
C15A 0.0135(15) 0.0324(18) 0.0295(18) 0.0090(15) -0.0086(13) -0.0088(13)
C3A 0.0155(15) 0.0295(17) 0.0231(17) -0.0145(14) 0.0026(13) -0.0067(13)
O2A 0.0178(13) 0.119(3) 0.076(2) -0.089(2) -0.0162(14) 0.0147(15)
C8A 0.0210(16) 0.0257(17) 0.0239(17) -0.0161(14) 0.0029(13) -0.0065(13)
C36A 0.0330(18) 0.0228(16) 0.0165(16) -0.0078(13) -0.0051(13) 0.0046(13)
C10A 0.0253(17) 0.0241(17) 0.0222(17) -0.0109(14) 0.0049(13) -0.0127(13)
C30A 0.058(2) 0.0186(17) 0.0163(17) 0.0003(13) -0.0117(16) 0.0036(16)
C24A 0.050(2) 0.0160(15) 0.0207(17) -0.0034(13) -0.0204(16) -0.0054(14)
C39A 0.053(2) 0.0158(16) 0.0165(17) -0.0002(13) -0.0029(15) -0.0038(15)
C34A 0.056(3) 0.036(2) 0.0236(19) -0.0150(16) -0.0125(18) 0.0145(18)
C37A 0.061(3) 0.037(2) 0.0184(18) -0.0134(16) -0.0091(17) 0.0091(19)
C31A 0.075(3) 0.0240(18) 0.0194(19) 0.0035(14) -0.0084(19) -0.0032(19)
C40A 0.080(3) 0.0222(18) 0.0172(18) 0.0038(14) -0.0035(19) -0.0042(19)
O1D 0.045(4) 0.023(3) 0.019(2) -0.0088(19) -0.003(2) -0.004(3)
C2D 0.083(7) 0.059(6) 0.034(5) -0.013(4) -0.028(5) -0.002(5)
C1D 0.073(7) 0.073(8) 0.054(6) -0.022(5) -0.001(5) 0.004(6)
C3D 0.084(9) 0.127(13) 0.052(7) -0.054(8) -0.024(6) 0.034(9)
O1E 0.043(3) 0.052(4) 0.029(3) -0.022(3) 0.011(2) -0.016(3)
C3E 0.038(4) 0.071(6) 0.028(4) -0.028(4) 0.003(3) 0.018(4)
C1E 0.027(4) 0.146(11) 0.020(4) -0.019(5) 0.009(3) -0.006(5)
C2E 0.035(5) 0.080(7) 0.053(6) -0.018(5) -0.017(4) 0.000(4)
Br2B 0.0635(14) 0.1010(18) 0.0620(11) -0.0237(12) -0.0198(10) 0.0334(11)

loop_
_atom_type_symbol
_atom_type_description
_atom_type_scat_dispersion_real
_atom_type_scat_dispersion_imag
_atom_type_scat_source
C C 0.0033 0.0016 'International Tables Vol C Tables 4.2.6.8 and 6.1.1.4'
H H 0.0000 0.0000 'International Tables Vol C Tables 4.2.6.8 and 6.1.1.4'
O O 0.0106 0.0060 'International Tables Vol C Tables 4.2.6.8 and 6.1.1.4'
Br Br -0.2901 2.4595 'International Tables Vol C Tables 4.2.6.8 and 6.1.1.4'

loop_
_geom_angle_atom_site_label_1
_geom_angle_atom_site_label_2
_geom_angle_atom_site_label_3
_geom_angle
C5B C6B C7B 122.7(7)
C5B C6B C1B 120.1(9)
C7B C6B C1B 117.2(9)
C1B C14B C13B 124.7(7)
C1B C14B Br1B 110.7(8)
C13B C14B Br1B 124.5(7)
C1B C14B Br2B 129.7(8)
C13B C14B Br2B 104.6(7)
Br1B C14B Br2B 23.21(10)
C7B C8B C9B 124.0(7)
C7B C8B C13B 118.9(10)
C9B C8B C13B 117.1(10)
C11B C12B C13B 120.6(8)
C11B C12B H12B 119.7
C13B C12B H12B 119.7
C8B C13B C14B 116.7(9)
C8B C13B C12B 117.4(10)
C14B C13B C12B 125.8(7)
C8B C7B C6B 124.5(7)
C8B C7B H7B 117.8
C6B C7B H7B 117.8
C14B C1B C2B 124.8(8)
C14B C1B C6B 118.0(9)
C2B C1B C6B 117.1(10)
C4B C5B C6B 119.9(9)
C4B C5B H5B 120.0
C6B C5B H5B 120.0
C5B C4B C3B 122.2(12)
C5B C4B H4B 118.9
C3B C4B H4B 118.9
C9B C10B C11B 120.2(11)
C9B C10B H10B 119.9
C11B C10B H10B 119.9
C10B C9B C8B 124.8(8)
C10B C9B H9B 117.6
C8B C9B H9B 117.6
C3B C2B C1B 119.3(9)
C3B C2B H2B 120.3
C1B C2B H2B 120.3
C4B C3B C2B 121.2(12)
C4B C3B H3B 119.4
C2B C3B H3B 119.4
C10B C11B C12B 119.7(11)
C10B C11B H11B 120.2
C12B C11B H11B 120.2
C17A O9A H9A 109.5
C22A O10A H10A 109.5
C1A O1A H1A 109.5
C27A C26A C25A 123.0(3)
C27A C26A H26A 118.5
C25A C26A H26A 118.5
C3A O3A H3A 108.9
C26A C27A C22A 117.6(3)
C26A C27A C21A 122.6(3)
C22A C27A C21A 119.8(3)
C15A O7A H7A 109.5
C10A O6A H6A 108.9
C23A O11A H11A 109.5
C6A C5A C4A 123.3(3)
C6A C5A H5A 118.3
C4A C5A H5A 118.3
C5A C6A C1A 117.5(3)
C5A C6A C28A 121.4(3)
C1A C6A C28A 121.1(3)
C27A C21A C18A 110.2(2)
C27A C21A C35A 113.3(2)
C18A C21A C35A 111.6(2)
C27A C21A H21A 107.1
C18A C21A H21A 107.1
C35A C21A H21A 107.1
C8A O4A H4A 109.5
C3A C4A C5A 117.7(3)
C3A C4A C7A 122.2(3)
C5A C4A C7A 120.1(3)
C19A C20A C15A 117.2(3)
C19A C20A C14A 121.8(3)
C15A C20A C14A 121.0(3)
C10A C11A C12A 117.1(3)
C10A C11A C14A 120.1(3)
C12A C11A C14A 122.8(3)
C13A C12A C11A 122.9(3)
C13A C12A H12A 118.5
C11A C12A H12A 118.5
O9A C17A C16A 118.0(3)
O9A C17A C18A 121.5(3)
C16A C17A C18A 120.5(3)
C24A O12A H12C 109.5
C16A O8A H8A 108.4
C36A C35A C21A 113.1(2)
C36A C35A H35A 109.0
C21A C35A H35A 109.0
C36A C35A H35B 109.0
C21A C35A H35B 109.0
H35A C35A H35B 107.8
C25A C28A C6A 111.1(2)
C25A C28A C38A 113.7(2)
C6A C28A C38A 111.5(2)
C25A C28A H28A 106.7
C6A C28A H28A 106.7
C38A C28A H28A 106.7
C17A C18A C19A 117.6(3)
C17A C18A C21A 121.4(3)
C19A C18A C21A 121.1(2)
C11A C14A C20A 110.7(2)
C11A C14A C32A 113.0(2)
C20A C14A C32A 112.3(2)
C11A C14A H14A 106.8
C20A C14A H14A 106.8
C32A C14A H14A 106.8
O10A C22A C23A 117.8(3)
O10A C22A C27A 121.3(3)
C23A C22A C27A 120.9(3)
C9A O5A H2 109.5
C26A C25A C24A 117.7(3)
C26A C25A C28A 122.9(3)
C24A C25A C28A 119.4(3)
O8A C16A C15A 120.0(3)
O8A C16A C17A 119.8(3)
C15A C16A C17A 120.3(3)
C39A C38A C28A 111.6(2)
C39A C38A H38A 109.3
C28A C38A H38A 109.3
C39A C38A H38B 109.3
C28A C38A H38B 109.3
H38A C38A H38B 108.0
C13A C7A C4A 110.3(2)
C13A C7A C29A 114.6(2)
C4A C7A C29A 110.7(2)
C13A C7A H1 106.9
C4A C7A H1 106.9
C29A C7A H1 106.9
O11A C23A C22A 120.6(3)
O11A C23A C24A 119.3(3)
C22A C23A C24A 120.1(3)
C20A C19A C18A 123.2(3)
C20A C19A H19A 118.4
C18A C19A H19A 118.4
C33A C32A C14A 112.9(2)
C33A C32A H32A 109.0
C14A C32A H32A 109.0
C33A C32A H32B 109.0
C14A C32A H32B 109.0
H32A C32A H32B 107.8
C34A C33A C32A 112.4(3)
C34A C33A H33A 109.1
C32A C33A H33A 109.1
C34A C33A H33B 109.1
C32A C33A H33B 109.1
H33A C33A H33B 107.9
C8A C13A C12A 117.9(3)
C8A C13A C7A 118.7(3)
C12A C13A C7A 123.4(3)
C2A C1A O1A 118.3(3)
C2A C1A C6A 120.8(3)
O1A C1A C6A 120.9(3)
C30A C29A C7A 111.4(2)
C30A C29A H29A 109.3
C7A C29A H29A 109.3
C30A C29A H29B 109.3
C7A C29A H29B 109.3
H29A C29A H29B 108.0
C10A C9A O5A 119.0(3)
C10A C9A C8A 120.3(3)
O5A C9A C8A 120.7(3)
O2A C2A C1A 120.0(3)
O2A C2A C3A 119.6(3)
C1A C2A C3A 120.5(3)
O7A C15A C16A 117.3(3)
O7A C15A C20A 121.5(3)
C16A C15A C20A 121.2(3)
O3A C3A C4A 122.7(3)
O3A C3A C2A 117.2(3)
C4A C3A C2A 120.1(3)
C2A O2A H2A 109.0
O4A C8A C13A 120.0(3)
O4A C8A C9A 119.5(3)
C13A C8A C9A 120.6(3)
C35A C36A C37A 112.0(3)
C35A C36A H36A 109.2
C37A C36A H36A 109.2
C35A C36A H36B 109.2
C37A C36A H36B 109.2
H36A C36A H36B 107.9
C9A C10A O6A 117.8(3)
C9A C10A C11A 121.2(3)
O6A C10A C11A 121.0(3)
C31A C30A C29A 112.7(3)
C31A C30A H30A 109.1
C29A C30A H30A 109.1
C31A C30A H30B 109.1
C29A C30A H30B 109.1
H30A C30A H30B 107.8
O12A C24A C23A 117.9(3)
O12A C24A C25A 121.4(3)
C23A C24A C25A 120.7(3)
C40A C39A C38A 112.7(3)
C40A C39A H39A 109.1
C38A C39A H39A 109.1
C40A C39A H39B 109.1
C38A C39A H39B 109.1
H39A C39A H39B 107.8
C33A C34A H34A 109.5
C33A C34A H34B 109.5
H34A C34A H34B 109.5
C33A C34A H34C 109.5
H34A C34A H34C 109.5
H34B C34A H34C 109.5
C36A C37A H37A 109.5
C36A C37A H37B 109.5
H37A C37A H37B 109.5
C36A C37A H37C 109.5
H37A C37A H37C 109.5
H37B C37A H37C 109.5
C30A C31A H31A 109.5
C30A C31A H31B 109.5
H31A C31A H31B 109.5
C30A C31A H31C 109.5
H31A C31A H31C 109.5
H31B C31A H31C 109.5
C39A C40A H40A 109.5
C39A C40A H40B 109.5
H40A C40A H40B 109.5
C39A C40A H40C 109.5
H40A C40A H40C 109.5
H40B C40A H40C 109.5
C2C C3C H3C1 109.5
C2C C3C H3C2 109.5
H3C1 C3C H3C2 109.5
C2C C3C H3C3 109.5
H3C1 C3C H3C3 109.5
H3C2 C3C H3C3 109.5
O1C C2C C1C 106.5(8)
O1C C2C C3C 108.4(7)
C1C C2C C3C 111.1(7)
O1C C2C H2C 110.2
C1C C2C H2C 110.2
C3C C2C H2C 110.2
C2C C1C H1C1 109.5
C2C C1C H1C2 109.5
H1C1 C1C H1C2 109.5
C2C C1C H1C3 109.5
H1C1 C1C H1C3 109.5
H1C2 C1C H1C3 109.5
C3D C2D C1D 114.7(9)
C3D C2D O1D 109.2(9)
C1D C2D O1D 113.3(8)
C3D C2D H2D 106.3
C1D C2D H2D 106.3
O1D C2D H2D 106.3
C2D C1D H1D1 109.5
C2D C1D H1D2 109.5
H1D1 C1D H1D2 109.5
C2D C1D H1D3 109.5
H1D1 C1D H1D3 109.5
H1D2 C1D H1D3 109.5
C2D C3D H3D1 109.5
C2D C3D H3D2 109.5
H3D1 C3D H3D2 109.5
C2D C3D H3D3 109.5
H3D1 C3D H3D3 109.5
H3D2 C3D H3D3 109.5
C2E O1E H2E1 108.0
H1E O1E H2E1 101.4
C2E C3E H3E1 109.5
C2E C3E H3E2 109.5
H3E1 C3E H3E2 109.5
C2E C3E H3E3 109.5
H3E1 C3E H3E3 109.5
H3E2 C3E H3E3 109.5
C2E C1E H1E1 109.5
C2E C1E H1E2 109.5
H1E1 C1E H1E2 109.5
C2E C1E H1E3 109.5
H1E1 C1E H1E3 109.5
H1E2 C1E H1E3 109.5
C3E C2E O1E 113.7(7)
C3E C2E C1E 109.1(8)
O1E C2E C1E 110.0(7)
C3E C2E H2E 107.9
O1E C2E H2E 107.9
C1E C2E H2E 107.9
C5D O2D H2D1 109.5
O2D C5D C4D 109.6(8)
O2D C5D C6D 106.6(10)
C4D C5D C6D 111.7(10)
O2D C5D H5D 109.6
C4D C5D H5D 109.6
C6D C5D H5D 109.6
C5D C6D H6D1 109.5
C5D C6D H6D2 109.5
H6D1 C6D H6D2 109.5
C5D C6D H6D3 109.5
H6D1 C6D H6D3 109.5
H6D2 C6D H6D3 109.5
C5D C4D H4D1 109.5
C5D C4D H4D2 109.5
H4D1 C4D H4D2 109.5
C5D C4D H4D3 109.5
H4D1 C4D H4D3 109.5
H4D2 C4D H4D3 109.5
O2E C5E C6E 112.5(15)
O2E C5E C4E 116.2(13)
C6E C5E C4E 122.0(15)
O2E C5E H5E 100.2
C6E C5E H5E 100.2
C4E C5E H5E 100.2
C5E C4E H4E1 109.5
C5E C4E H4E2 109.5
H4E1 C4E H4E2 109.5
C5E C4E H4E3 109.5
H4E1 C4E H4E3 109.5
H4E2 C4E H4E3 109.5
C5E C6E H6E1 109.5
C5E C6E H6E2 109.5
H6E1 C6E H6E2 109.5
C5E C6E H6E3 109.5
H6E1 C6E H6E3 109.5
H6E2 C6E H6E3 109.5
O2C C5C C6C 111.6(12)
O2C C5C C4C 109.0(11)
C6C C5C C4C 110.6(12)
O2C C5C H5C 108.5
C6C C5C H5C 108.5
C4C C5C H5C 108.5
C5C C4C H4C1 109.5
C5C C4C H4C2 109.5
H4C1 C4C H4C2 109.5
C5C C4C H4C3 109.5
H4C1 C4C H4C3 109.5
H4C2 C4C H4C3 109.5
C5C C6C H6C1 109.5
C5C C6C H6C2 109.5
H6C1 C6C H6C2 109.5
C5C C6C H6C3 109.5
H6C1 C6C H6C3 109.5
H6C2 C6C H6C3 109.5
C5C O2C H2C1 109.5
C5E O2E H2E1 110.2

loop_
_geom_bond_atom_site_label_1
_geom_bond_atom_site_label_2
_geom_bond_distance
Br1B C14B 1.935(7)
C6B C5B 1.405(13)
C6B C7B 1.428(13)
C6B C1B 1.446(10)
C14B C1B 1.384(14)
C14B C13B 1.440(14)
C14B Br2B 1.990(7)
C8B C7B 1.383(13)
C8B C9B 1.421(14)
C8B C13B 1.432(9)
C12B C11B 1.401(15)
C12B C13B 1.450(15)
C12B H12B 0.9500
C7B H7B 0.9500
C1B C2B 1.444(14)
C5B C4B 1.349(13)
C5B H5B 0.9500
C4B C3B 1.373(13)
C4B H4B 0.9500
C10B C9B 1.312(13)
C10B C11B 1.391(11)
C10B H10B 0.9500
C9B H9B 0.9500
C2B C3B 1.385(16)
C2B H2B 0.9500
C3B H3B 0.9500
C11B H11B 0.9500
O9A C17A 1.383(4)
O9A H9A 0.8400
O10A C22A 1.380(4)
O10A H10A 0.8400
O1A C1A 1.388(4)
O1A H1A 0.8400
C26A C27A 1.391(4)
C26A C25A 1.393(4)
C26A H26A 0.9500
O3A C3A 1.382(4)
O3A H3A 0.8446
C27A C22A 1.397(4)
C27A C21A 1.525(4)
O7A C15A 1.386(4)
O7A H7A 0.8400
O6A C10A 1.389(4)
O6A H6A 0.8481
O11A C23A 1.380(4)
O11A H11A 0.8400
C5A C6A 1.385(4)
C5A C4A 1.395(4)
C5A H5A 0.9500
C6A C1A 1.388(4)
C6A C28A 1.528(4)
C21A C18A 1.532(4)
C21A C35A 1.541(4)
C21A H21A 1.0000
O4A C8A 1.365(4)
O4A H4A 0.8400
C4A C3A 1.391(4)
C4A C7A 1.526(4)
C20A C19A 1.393(4)
C20A C15A 1.396(4)
C20A C14A 1.526(4)
C11A C10A 1.392(4)
C11A C12A 1.400(4)
C11A C14A 1.524(4)
C12A C13A 1.392(4)
C12A H12A 0.9500
C17A C16A 1.391(4)
C17A C18A 1.397(4)
O12A C24A 1.374(4)
O12A H12C 0.8400
O8A C16A 1.377(4)
O8A H8A 0.8558
C35A C36A 1.524(4)
C35A H35A 0.9900
C35A H35B 0.9900
C28A C25A 1.521(4)
C28A C38A 1.542(4)
C28A H28A 1.0000
C18A C19A 1.399(4)
C14A C32A 1.548(4)
C14A H14A 1.0000
C22A C23A 1.385(4)
O5A C9A 1.383(4)
O5A H2 0.8400
C25A C24A 1.395(4)
C16A C15A 1.387(5)
O1C C2C 1.429(11)
O1C H1C 0.8400
C38A C39A 1.525(4)
C38A H38A 0.9900
C38A H38B 0.9900
C7A C13A 1.525(4)
C7A C29A 1.537(4)
C7A H1 1.0000
C23A C24A 1.390(5)
C19A H19A 0.9500
C32A C33A 1.525(4)
C32A H32A 0.9900
C32A H32B 0.9900
C33A C34A 1.521(5)
C33A H33A 0.9900
C33A H33B 0.9900
C13A C8A 1.389(4)
C1A C2A 1.384(5)
C29A C30A 1.530(4)
C29A H29A 0.9900
C29A H29B 0.9900
C9A C10A 1.383(5)
C9A C8A 1.389(5)
C2A O2A 1.376(4)
C2A C3A 1.394(5)
O2A H2A 0.8465
C36A C37A 1.541(5)
C36A H36A 0.9900
C36A H36B 0.9900
C30A C31A 1.523(5)
C30A H30A 0.9900
C30A H30B 0.9900
C39A C40A 1.521(5)
C39A H39A 0.9900
C39A H39B 0.9900
C34A H34A 0.9800
C34A H34B 0.9800
C34A H34C 0.9800
C37A H37A 0.9800
C37A H37B 0.9800
C37A H37C 0.9800
C31A H31A 0.9800
C31A H31B 0.9800
C31A H31C 0.9800
C40A H40A 0.9800
C40A H40B 0.9800
C40A H40C 0.9800
C3C C2C 1.534(10)
C3C H3C1 0.9800
C3C H3C2 0.9800
C3C H3C3 0.9800
C2C C1C 1.495(12)
C2C H2C 1.0000
C1C H1C1 0.9800
C1C H1C2 0.9800
C1C H1C3 0.9800
O1D C2D 1.484(10)
O1D H1D 0.8400
C2D C3D 1.467(14)
C2D C1D 1.475(14)
C2D H2D 1.0000
C1D H1D1 0.9800
C1D H1D2 0.9800
C1D H1D3 0.9800
C3D H3D1 0.9800
C3D H3D2 0.9800
C3D H3D3 0.9800
O1E C2E 1.456(10)
O1E H1E 0.8400
O1E H2E1 1.1883
C3E C2E 1.444(11)
C3E H3E1 0.9800
C3E H3E2 0.9800
C3E H3E3 0.9800
C1E C2E 1.488(11)
C1E H1E1 0.9800
C1E H1E2 0.9800
C1E H1E3 0.9800
C2E H2E 1.0000
O2D C5D 1.435(12)
O2D H2D1 0.8400
C5D C4D 1.522(14)
C5D C6D 1.522(16)
C5D H5D 1.0000
C6D H6D1 0.9800
C6D H6D2 0.9800
C6D H6D3 0.9800
C4D H4D1 0.9800
C4D H4D2 0.9800
C4D H4D3 0.9800
C5E O2E 1.419(15)
C5E C6E 1.432(16)
C5E C4E 1.475(14)
C5E H5E 1.0000
C4E H4E1 0.9800
C4E H4E2 0.9800
C4E H4E3 0.9800
C6E H6E1 0.9800
C6E H6E2 0.9800
C6E H6E3 0.9800
C5C O2C 1.421(14)
C5C C6C 1.487(17)
C5C C4C 1.534(17)
C5C H5C 1.0000
C4C H4C1 0.9800
C4C H4C2 0.9800
C4C H4C3 0.9800
C6C H6C1 0.9800
C6C H6C2 0.9800
C6C H6C3 0.9800
O2C H2C1 0.8400
O2E H2E1 0.8344

loop_
_geom_torsion_atom_site_label_1
_geom_torsion_atom_site_label_2
_geom_torsion_atom_site_label_3
_geom_torsion_atom_site_label_4
_geom_torsion
C7B C8B C13B C14B 0.8(7)
C9B C8B C13B C14B 179.6(5)
C7B C8B C13B C12B 179.5(5)
C9B C8B C13B C12B -1.8(8)
C1B C14B C13B C8B 0.8(8)
Br1B C14B C13B C8B 177.7(4)
Br2B C14B C13B C8B -169.0(4)
C1B C14B C13B C12B -177.7(6)
Br1B C14B C13B C12B -0.8(9)
Br2B C14B C13B C12B 12.5(7)
C11B C12B C13B C8B -0.2(9)
C11B C12B C13B C14B 178.3(6)
C9B C8B C7B C6B 178.8(5)
C13B C8B C7B C6B -2.5(8)
C5B C6B C7B C8B -179.5(5)
C1B C6B C7B C8B 2.4(8)
C13B C14B C1B C2B 176.8(5)
Br1B C14B C1B C2B -0.5(8)
Br2B C14B C1B C2B -16.1(9)
C13B C14B C1B C6B -0.8(9)
Br1B C14B C1B C6B -178.1(4)
Br2B C14B C1B C6B 166.3(4)
C5B C6B C1B C14B -178.8(5)
C7B C6B C1B C14B -0.7(7)
C5B C6B C1B C2B 3.3(8)
C7B C6B C1B C2B -178.5(5)
C7B C6B C5B C4B 178.5(5)
C1B C6B C5B C4B -3.4(9)
C6B C5B C4B C3B 2.8(10)
C11B C10B C9B C8B 1.7(10)
C7B C8B C9B C10B 179.8(6)
C13B C8B C9B C10B 1.1(9)
C14B C1B C2B C3B 179.6(6)
C6B C1B C2B C3B -2.7(9)
C5B C4B C3B C2B -2.3(11)
C1B C2B C3B C4B 2.2(11)
C9B C10B C11B C12B -3.8(10)
C13B C12B C11B C10B 3.0(10)
C25A C26A C27A C22A 0.1(4)
C25A C26A C27A C21A -177.8(3)
C4A C5A C6A C1A -3.6(5)
C4A C5A C6A C28A 174.5(3)
C26A C27A C21A C18A 93.2(3)
C22A C27A C21A C18A -84.6(3)
C26A C27A C21A C35A -32.7(4)
C22A C27A C21A C35A 149.5(3)
C6A C5A C4A C3A 2.0(4)
C6A C5A C4A C7A -176.4(3)
C10A C11A C12A C13A -0.7(4)
C14A C11A C12A C13A 178.8(3)
C27A C21A C35A C36A -172.0(3)
C18A C21A C35A C36A 62.9(3)
C5A C6A C28A C25A 79.5(3)
C1A C6A C28A C25A -102.5(3)
C5A C6A C28A C38A -48.4(4)
C1A C6A C28A C38A 129.6(3)
O9A C17A C18A C19A 177.2(3)
C16A C17A C18A C19A -2.6(4)
O9A C17A C18A C21A -2.0(4)
C16A C17A C18A C21A 178.2(3)
C27A C21A C18A C17A 98.1(3)
C35A C21A C18A C17A -135.0(3)
C27A C21A C18A C19A -81.0(3)
C35A C21A C18A C19A 45.8(3)
C10A C11A C14A C20A 83.0(3)
C12A C11A C14A C20A -96.5(3)
C10A C11A C14A C32A -150.0(3)
C12A C11A C14A C32A 30.5(4)
C19A C20A C14A C11A 81.0(3)
C15A C20A C14A C11A -98.2(3)
C19A C20A C14A C32A -46.5(4)
C15A C20A C14A C32A 134.4(3)
C26A C27A C22A O10A 179.0(3)
C21A C27A C22A O10A -3.0(4)
C26A C27A C22A C23A 0.8(5)
C21A C27A C22A C23A 178.7(3)
C27A C26A C25A C24A -0.4(5)
C27A C26A C25A C28A -179.9(3)
C6A C28A C25A C26A -97.2(3)
C38A C28A C25A C26A 29.6(4)
C6A C28A C25A C24A 83.3(4)
C38A C28A C25A C24A -149.9(3)
O9A C17A C16A O8A 0.9(5)
C18A C17A C16A O8A -179.3(3)
O9A C17A C16A C15A -178.5(3)
C18A C17A C16A C15A 1.3(5)
C25A C28A C38A C39A 169.4(3)
C6A C28A C38A C39A -64.1(3)
C3A C4A C7A C13A 105.8(3)
C5A C4A C7A C13A -76.0(3)
C3A C4A C7A C29A -126.3(3)
C5A C4A C7A C29A 51.9(3)
O10A C22A C23A O11A 0.4(5)
C27A C22A C23A O11A 178.7(3)
O10A C22A C23A C24A -179.7(3)
C27A C22A C23A C24A -1.4(5)
C15A C20A C19A C18A -1.4(4)
C14A C20A C19A C18A 179.4(3)
C17A C18A C19A C20A 2.7(4)
C21A C18A C19A C20A -178.1(3)
C11A C14A C32A C33A 168.5(3)
C20A C14A C32A C33A -65.4(3)
C14A C32A C33A C34A 179.6(3)
C11A C12A C13A C8A -0.1(4)
C11A C12A C13A C7A -178.9(3)
C4A C7A C13A C8A -82.4(3)
C29A C7A C13A C8A 151.9(3)
C4A C7A C13A C12A 96.3(3)
C29A C7A C13A C12A -29.4(4)
C5A C6A C1A C2A 2.9(5)
C28A C6A C1A C2A -175.2(3)
C5A C6A C1A O1A -175.5(3)
C28A C6A C1A O1A 6.5(5)
C13A C7A C29A C30A -173.2(3)
C4A C7A C29A C30A 61.3(3)
O1A C1A C2A O2A -2.6(6)
C6A C1A C2A O2A 179.0(4)
O1A C1A C2A C3A 177.7(3)
C6A C1A C2A C3A -0.7(6)
O8A C16A C15A O7A -1.4(6)
C17A C16A C15A O7A 178.0(3)
O8A C16A C15A C20A -179.3(3)
C17A C16A C15A C20A 0.1(6)
C19A C20A C15A O7A -177.9(3)
C14A C20A C15A O7A 1.3(5)
C19A C20A C15A C16A -0.1(5)
C14A C20A C15A C16A 179.1(3)
C5A C4A C3A O3A -178.1(3)
C7A C4A C3A O3A 0.2(5)
C5A C4A C3A C2A 0.4(5)
C7A C4A C3A C2A 178.7(3)
O2A C2A C3A O3A -2.1(6)
C1A C2A C3A O3A 177.6(4)
O2A C2A C3A C4A 179.3(4)
C1A C2A C3A C4A -1.0(6)
C12A C13A C8A O4A -178.9(3)
C7A C13A C8A O4A -0.1(5)
C12A C13A C8A C9A 1.3(5)
C7A C13A C8A C9A -179.9(3)
C10A C9A C8A O4A 178.5(4)
O5A C9A C8A O4A -2.6(6)
C10A C9A C8A C13A -1.7(6)
O5A C9A C8A C13A 177.2(4)
C21A C35A C36A C37A -178.3(3)
O5A C9A C10A O6A 1.8(6)
C8A C9A C10A O6A -179.3(4)
O5A C9A C10A C11A -178.0(4)
C8A C9A C10A C11A 0.9(6)
C12A C11A C10A C9A 0.3(5)
C14A C11A C10A C9A -179.2(3)
C12A C11A C10A O6A -179.5(3)
C14A C11A C10A O6A 1.0(5)
C7A C29A C30A C31A -173.5(3)
O11A C23A C24A O12A 0.2(6)
C22A C23A C24A O12A -179.7(4)
O11A C23A C24A C25A -179.0(3)
C22A C23A C24A C25A 1.1(6)
C26A C25A C24A O12A -179.3(3)
C28A C25A C24A O12A 0.2(5)
C26A C25A C24A C23A -0.2(5)
C28A C25A C24A C23A 179.3(3)
C28A C38A C39A C40A 179.5(3)
